data_1507061
loop_
_publ_author_name
'Suijkerbuijk, Bart M. J. M.'
'Lutz, Martin'
'Spek, Anthony L.'
'van Koten, Gerard'
'Klein Gebbink, Robertus J. M.'

_publ_section_title
;
 Pincer-porphyrin hybrids.
;
_journal_issue 18
_journal_name_full 'Organic letters'
_journal_page_first 3023
_journal_page_last 3026
_journal_paper_doi 10.1021/ol049034s
_journal_volume 6
_journal_year 2004
_chemical_formula_moiety 'C60 H62 N4 O8'
_chemical_formula_sum 'C60 H62 N4 O8'
_chemical_formula_weight 967.14
_chemical_name_systematic
; 
 ? 
;
_space_group_IT_number 14
_symmetry_cell_setting monoclinic
_symmetry_space_group_name_Hall '-P 2ybc'
_symmetry_space_group_name_H-M 'P 1 21/c 1'
_atom_sites_solution_hydrogens geom
_atom_sites_solution_primary direct
_atom_sites_solution_secondary difmap
_audit_creation_method SHELXL-97
_cell_angle_alpha 90.00
_cell_angle_beta 102.5709(13)
_cell_angle_gamma 90.00
_cell_formula_units_Z 2
_cell_length_a 14.0191(2)
_cell_length_b 9.94450(10)
_cell_length_c 18.9747(3)
_cell_measurement_temperature 150(2)
_cell_volume 2581.90(6)
_computing_cell_refinement DIRAX
_computing_data_collection 'Nonius COLLECT'
_computing_data_reduction 'EvalCCD + Sortav'
_computing_structure_refinement 'SHELXL-97 (Sheldrick, 1997)'
_computing_structure_solution 'SHELXS-97 (Sheldrick, 1990)'
_diffrn_ambient_temperature 150(2)
_diffrn_measured_fraction_theta_full 0.998
_diffrn_measured_fraction_theta_max 0.998
_diffrn_measurement_device_type 'Nonius KappaCCD'
_diffrn_radiation_monochromator graphite
_diffrn_radiation_source 'rotating anode'
_diffrn_radiation_type MoK\a
_diffrn_radiation_wavelength 0.71073
_diffrn_reflns_av_R_equivalents 0.0404
_diffrn_reflns_av_sigmaI/netI 0.0230
_diffrn_reflns_limit_h_max 16
_diffrn_reflns_limit_h_min -17
_diffrn_reflns_limit_k_max 12
_diffrn_reflns_limit_k_min 0
_diffrn_reflns_limit_l_max 22
_diffrn_reflns_limit_l_min 0
_diffrn_reflns_number 41793
_diffrn_reflns_theta_full 25.57
_diffrn_reflns_theta_max 25.57
_diffrn_reflns_theta_min 2.20
_exptl_absorpt_coefficient_mu 0.083
_exptl_absorpt_correction_type none
_exptl_crystal_colour 'dark purple'
_exptl_crystal_density_diffrn 1.244
_exptl_crystal_density_method 'not measured'
_exptl_crystal_description block
_exptl_crystal_F_000 1028
_exptl_crystal_size_max 0.45
_exptl_crystal_size_mid 0.36
_exptl_crystal_size_min 0.21
_refine_diff_density_max 0.341
_refine_diff_density_min -0.255
_refine_diff_density_rms 0.048
_refine_ls_extinction_method none
_refine_ls_goodness_of_fit_ref 1.096
_refine_ls_hydrogen_treatment mixed
_refine_ls_matrix_type full
_refine_ls_number_parameters 343
_refine_ls_number_reflns 4830
_refine_ls_number_restraints 28
_refine_ls_restrained_S_all 1.103
_refine_ls_R_factor_all 0.0611
_refine_ls_R_factor_gt 0.0443
_refine_ls_shift/su_max 0.000
_refine_ls_shift/su_mean 0.000
_refine_ls_structure_factor_coef Fsqd
_refine_ls_weighting_details 'calc w=1/[\s^2^(Fo^2^)+(0.0698P)^2^+0.8100P] where P=(Fo^2^+2Fc^2^)/3'
_refine_ls_weighting_scheme calc
_refine_ls_wR_factor_gt 0.1184
_refine_ls_wR_factor_ref 0.1299
_reflns_number_gt 3691
_reflns_number_total 4830
_reflns_threshold_expression I>2\s(I)
_cod_data_source_file ol049034ssi20040525_074141.cif
_cod_data_source_block s2684a
_cod_original_sg_symbol_H-M 'P 21/c'
_cod_database_code 1507061

loop_
_symmetry_equiv_pos_as_xyz
'x, y, z'
'-x, y+1/2, -z+1/2'
'-x, -y, -z'
'x, -y-1/2, z-1/2'

loop_
_atom_site_label
_atom_site_type_symbol
_atom_site_fract_x
_atom_site_fract_y
_atom_site_fract_z
_atom_site_U_iso_or_equiv
_atom_site_adp_type
_atom_site_occupancy
_atom_site_symmetry_multiplicity
_atom_site_calc_flag
_atom_site_refinement_flags
_atom_site_disorder_assembly
_atom_site_disorder_group
O1 O 0.36770(12) 0.34554(14) 0.37334(7) 0.0478(4) Uani 1 1 d . . .
O2 O 0.28264(12) -0.18499(14) 0.10984(8) 0.0527(4) Uani 1 1 d . . .
O3A O 1.0030(2) -0.1347(3) 0.0883(2) 0.0443(10) Uani 0.65 1 d PDU A 1
O3B O 0.9745(6) -0.1505(6) 0.1077(4) 0.068(3) Uani 0.35 1 d PDU A 2
O4 O 1.08928(10) 0.44078(15) 0.18337(7) 0.0490(4) Uani 1 1 d . . .
N1 N 0.55123(9) 0.35698(13) 0.07291(7) 0.0193(3) Uani 1 1 d . . .
N2 N 0.36000(9) 0.48104(12) 0.02137(7) 0.0189(3) Uani 1 1 d . . .
H2N H 0.4225 0.4884 0.0108 0.050 Uiso 1 1 d . . .
C1 C 0.64343(11) 0.30337(15) 0.08980(8) 0.0197(3) Uani 1 1 d . . .
C2 C 0.64888(12) 0.19762(16) 0.14304(8) 0.0247(4) Uani 1 1 d . . .
H2 H 0.7046 0.1447 0.1631 0.030 Uiso 1 1 calc R . .
C3 C 0.56038(12) 0.18863(16) 0.15860(9) 0.0257(4) Uani 1 1 d . . .
H3 H 0.5414 0.1286 0.1920 0.031 Uiso 1 1 calc R . .
C4 C 0.49908(11) 0.28796(15) 0.11467(8) 0.0201(3) Uani 1 1 d . . .
C5 C 0.40024(11) 0.30525(15) 0.11464(8) 0.0201(3) Uani 1 1 d . . .
C6 C 0.33651(11) 0.39385(15) 0.07099(8) 0.0208(3) Uani 1 1 d . . .
C7 C 0.23496(11) 0.41167(17) 0.06887(9) 0.0258(4) Uani 1 1 d . . .
H7 H 0.1978 0.3638 0.0970 0.031 Uiso 1 1 calc R . .
C8 C 0.20070(12) 0.50896(16) 0.01972(9) 0.0254(4) Uani 1 1 d . . .
H8 H 0.1354 0.5414 0.0076 0.030 Uiso 1 1 calc R . .
C9 C 0.27946(11) 0.55411(15) -0.01066(8) 0.0201(3) Uani 1 1 d . . .
C10 C 0.72307(11) 0.34392(15) 0.06145(8) 0.0199(3) Uani 1 1 d . . .
C11 C 0.35891(11) 0.21802(16) 0.16518(8) 0.0225(3) Uani 1 1 d . . .
C12 C 0.36721(12) 0.25678(17) 0.23661(9) 0.0258(4) Uani 1 1 d . . .
H12 H 0.3948 0.3417 0.2525 0.031 Uiso 1 1 calc R . .
C13 C 0.33525(13) 0.17181(18) 0.28480(9) 0.0306(4) Uani 1 1 d . . .
C14 C 0.29588(13) 0.04819(18) 0.26091(10) 0.0341(4) Uani 1 1 d . . .
H14 H 0.2750 -0.0106 0.2940 0.041 Uiso 1 1 calc R . .
C15 C 0.28619(13) 0.00805(17) 0.18986(10) 0.0324(4) Uani 1 1 d . . .
C16 C 0.31753(12) 0.09484(17) 0.14220(9) 0.0286(4) Uani 1 1 d . . .
H16 H 0.3105 0.0693 0.0931 0.034 Uiso 1 1 calc R . .
C17 C 0.81754(11) 0.27076(16) 0.08639(8) 0.0215(3) Uani 1 1 d . . .
C18 C 0.82756(12) 0.14101(16) 0.06153(9) 0.0270(4) Uani 1 1 d . . .
H18 H 0.7751 0.1016 0.0277 0.032 Uiso 1 1 calc R . .
C19 C 0.91281(13) 0.06837(18) 0.08531(9) 0.0321(4) Uani 1 1 d D A .
C20 C 0.98963(12) 0.12778(18) 0.13400(10) 0.0310(4) Uani 1 1 d . . .
H20 H 1.0486 0.0791 0.1502 0.037 Uiso 1 1 calc R . .
C21 C 0.98140(12) 0.25712(17) 0.15923(9) 0.0284(4) Uani 1 1 d . . .
C22 C 0.89474(12) 0.32767(16) 0.13519(9) 0.0253(4) Uani 1 1 d . . .
H22 H 0.8885 0.4161 0.1525 0.030 Uiso 1 1 calc R . .
C23 C 0.34735(17) 0.2087(2) 0.36300(10) 0.0456(5) Uani 1 1 d . . .
H23A H 0.2867 0.1868 0.3793 0.055 Uiso 1 1 calc R . .
H23B H 0.4013 0.1555 0.3924 0.055 Uiso 1 1 calc R . .
C24 C 0.3897(2) 0.3803(2) 0.44733(10) 0.0586(7) Uani 1 1 d . . .
H24A H 0.4036 0.4768 0.4524 0.088 Uiso 1 1 calc R . .
H24B H 0.4470 0.3294 0.4723 0.088 Uiso 1 1 calc R . .
H24C H 0.3338 0.3587 0.4685 0.088 Uiso 1 1 calc R . .
C25 C 0.24226(16) -0.1264(2) 0.16466(12) 0.0475(5) Uani 1 1 d . . .
H25A H 0.2521 -0.1885 0.2064 0.057 Uiso 1 1 calc R . .
H25B H 0.1710 -0.1153 0.1464 0.057 Uiso 1 1 calc R . .
C26 C 0.37769(19) -0.2330(2) 0.13595(14) 0.0627(7) Uani 1 1 d . . .
H26A H 0.4026 -0.2718 0.0960 0.094 Uiso 1 1 calc R . .
H26B H 0.3769 -0.3021 0.1726 0.094 Uiso 1 1 calc R . .
H26C H 0.4200 -0.1586 0.1574 0.094 Uiso 1 1 calc R . .
C27 C 0.91801(16) -0.0737(2) 0.05819(13) 0.0555(6) Uani 1 1 d D . .
H27A H 0.8631 -0.1265 0.0691 0.067 Uiso 0.65 1 calc PR A 1
H27B H 0.9105 -0.0720 0.0051 0.067 Uiso 0.65 1 calc PR A 1
H27C H 0.8514 -0.1124 0.0457 0.067 Uiso 0.35 1 calc PR A 2
H27D H 0.9444 -0.0724 0.0139 0.067 Uiso 0.35 1 calc PR A 2
C28A C 1.0080(4) -0.2710(4) 0.0663(3) 0.0457(14) Uani 0.65 1 d PDU A 1
H28A H 1.0563 -0.3195 0.1025 0.068 Uiso 0.65 1 calc PR A 1
H28B H 1.0273 -0.2740 0.0197 0.068 Uiso 0.65 1 calc PR A 1
H28C H 0.9438 -0.3134 0.0616 0.068 Uiso 0.65 1 calc PR A 1
C28B C 0.9870(9) -0.2850(7) 0.0875(6) 0.057(3) Uani 0.35 1 d PDU A 2
H28D H 1.0527 -0.3157 0.1107 0.086 Uiso 0.35 1 calc PR A 2
H28E H 0.9787 -0.2902 0.0349 0.086 Uiso 0.35 1 calc PR A 2
H28F H 0.9382 -0.3422 0.1027 0.086 Uiso 0.35 1 calc PR A 2
C29 C 1.06394(13) 0.32106(19) 0.21228(11) 0.0378(5) Uani 1 1 d . . .
H29A H 1.0437 0.3390 0.2582 0.045 Uiso 1 1 calc R . .
H29B H 1.1209 0.2597 0.2224 0.045 Uiso 1 1 calc R . .
C30 C 1.16225(15) 0.5128(2) 0.23223(12) 0.0486(5) Uani 1 1 d . . .
H30A H 1.1778 0.5958 0.2093 0.073 Uiso 1 1 calc R . .
H30B H 1.2212 0.4573 0.2456 0.073 Uiso 1 1 calc R . .
H30C H 1.1383 0.5350 0.2756 0.073 Uiso 1 1 calc R . .

loop_
_atom_site_aniso_label
_atom_site_aniso_U_11
_atom_site_aniso_U_22
_atom_site_aniso_U_33
_atom_site_aniso_U_23
_atom_site_aniso_U_13
_atom_site_aniso_U_12
O1 0.0834(11) 0.0395(8) 0.0211(7) 0.0056(5) 0.0129(7) 0.0092(7)
O2 0.0675(10) 0.0365(8) 0.0436(8) -0.0018(6) -0.0108(7) -0.0090(7)
O3A 0.0349(14) 0.0248(15) 0.063(2) -0.0124(13) -0.0116(14) 0.0128(12)
O3B 0.108(6) 0.022(3) 0.062(4) 0.005(2) -0.006(4) -0.003(3)
O4 0.0505(8) 0.0491(9) 0.0425(8) -0.0010(7) -0.0008(6) -0.0263(7)
N1 0.0209(7) 0.0188(7) 0.0182(6) 0.0002(5) 0.0044(5) 0.0000(5)
N2 0.0197(6) 0.0189(6) 0.0185(6) 0.0018(5) 0.0053(5) 0.0017(5)
C1 0.0229(8) 0.0180(7) 0.0169(7) -0.0010(6) 0.0016(6) 0.0009(6)
C2 0.0267(9) 0.0242(8) 0.0215(8) 0.0052(7) 0.0012(7) 0.0048(7)
C3 0.0305(9) 0.0246(8) 0.0221(8) 0.0061(7) 0.0063(7) 0.0008(7)
C4 0.0253(8) 0.0185(8) 0.0163(7) -0.0003(6) 0.0041(6) -0.0009(6)
C5 0.0241(8) 0.0188(8) 0.0184(7) -0.0018(6) 0.0065(6) -0.0020(6)
C6 0.0257(8) 0.0188(8) 0.0190(7) -0.0005(6) 0.0070(6) -0.0014(6)
C7 0.0241(8) 0.0275(9) 0.0279(8) 0.0036(7) 0.0103(7) -0.0007(7)
C8 0.0205(8) 0.0266(9) 0.0300(9) 0.0018(7) 0.0078(7) 0.0030(7)
C9 0.0215(8) 0.0182(8) 0.0206(8) -0.0019(6) 0.0048(6) 0.0018(6)
C10 0.0217(8) 0.0182(8) 0.0188(7) -0.0029(6) 0.0025(6) 0.0007(6)
C11 0.0215(8) 0.0237(8) 0.0225(8) 0.0061(6) 0.0051(6) 0.0027(6)
C12 0.0287(9) 0.0243(8) 0.0254(8) 0.0042(7) 0.0081(7) 0.0014(7)
C13 0.0361(10) 0.0325(10) 0.0259(9) 0.0095(7) 0.0126(7) 0.0055(8)
C14 0.0350(10) 0.0326(10) 0.0378(10) 0.0175(8) 0.0147(8) 0.0018(8)
C15 0.0302(9) 0.0265(9) 0.0401(10) 0.0102(8) 0.0071(8) -0.0014(7)
C16 0.0298(9) 0.0274(9) 0.0276(9) 0.0020(7) 0.0042(7) -0.0030(7)
C17 0.0205(8) 0.0226(8) 0.0214(8) 0.0038(6) 0.0044(6) 0.0025(6)
C18 0.0260(9) 0.0255(9) 0.0269(9) -0.0036(7) 0.0000(7) 0.0038(7)
C19 0.0312(9) 0.0303(9) 0.0327(9) -0.0038(8) 0.0026(8) 0.0087(7)
C20 0.0237(9) 0.0322(10) 0.0357(10) 0.0031(8) 0.0032(7) 0.0088(7)
C21 0.0227(8) 0.0287(9) 0.0317(9) 0.0046(7) 0.0013(7) 0.0006(7)
C22 0.0252(8) 0.0217(8) 0.0282(9) 0.0009(7) 0.0041(7) 0.0010(6)
C23 0.0707(15) 0.0409(12) 0.0305(10) 0.0109(9) 0.0227(10) 0.0050(10)
C24 0.0990(19) 0.0513(13) 0.0250(10) 0.0039(9) 0.0126(11) 0.0192(13)
C25 0.0479(12) 0.0331(11) 0.0592(13) 0.0088(10) 0.0065(10) -0.0108(9)
C26 0.0684(16) 0.0476(14) 0.0645(16) -0.0153(12) -0.0023(13) 0.0069(12)
C27 0.0504(13) 0.0422(12) 0.0636(14) -0.0193(11) -0.0099(11) 0.0225(10)
C28A 0.047(3) 0.0245(19) 0.060(3) -0.0086(17) -0.002(2) 0.0112(17)
C28B 0.057(6) 0.041(5) 0.066(7) -0.013(4) -0.004(4) 0.009(4)
C29 0.0279(9) 0.0351(10) 0.0438(11) 0.0034(8) -0.0067(8) -0.0002(8)
C30 0.0403(11) 0.0443(12) 0.0566(13) -0.0150(10) 0.0007(10) -0.0143(9)

loop_
_atom_type_symbol
_atom_type_description
_atom_type_scat_dispersion_real
_atom_type_scat_dispersion_imag
_atom_type_scat_source
C C 0.0033 0.0016 'International Tables Vol C Tables 4.2.6.8 and 6.1.1.4'
H H 0.0000 0.0000 'International Tables Vol C Tables 4.2.6.8 and 6.1.1.4'
N N 0.0061 0.0033 'International Tables Vol C Tables 4.2.6.8 and 6.1.1.4'
O O 0.0106 0.0060 'International Tables Vol C Tables 4.2.6.8 and 6.1.1.4'

loop_
_geom_angle_atom_site_label_1
_geom_angle_atom_site_label_2
_geom_angle_atom_site_label_3
_geom_angle
_geom_angle_site_symmetry_1
_geom_angle_site_symmetry_3
C23 O1 C24 111.82(15) . .
C26 O2 C25 112.51(17) . .
C27 O3A C28A 113.6(3) . .
C27 O3B C28B 116.2(7) . .
C29 O4 C30 112.64(15) . .
C1 N1 C4 105.32(12) . .
C9 N2 C6 110.02(12) . .
C9 N2 H2N 125.4 . .
C6 N2 H2N 124.6 . .
N1 C1 C10 126.06(14) . .
N1 C1 C2 110.45(13) . .
C10 C1 C2 123.48(14) . .
C3 C2 C1 106.94(14) . .
C3 C2 H2 126.5 . .
C1 C2 H2 126.5 . .
C2 C3 C4 106.84(14) . .
C2 C3 H3 126.6 . .
C4 C3 H3 126.6 . .
N1 C4 C5 126.24(14) . .
N1 C4 C3 110.44(13) . .
C5 C4 C3 123.29(14) . .
C6 C5 C4 125.91(14) . .
C6 C5 C11 117.33(13) . .
C4 C5 C11 116.74(13) . .
N2 C6 C5 126.12(14) . .
N2 C6 C7 106.82(13) . .
C5 C6 C7 127.06(14) . .
C8 C7 C6 108.04(14) . .
C8 C7 H7 126.0 . .
C6 C7 H7 126.0 . .
C7 C8 C9 108.26(14) . .
C7 C8 H8 125.9 . .
C9 C8 H8 125.9 . .
N2 C9 C10 125.99(14) . 3_665
N2 C9 C8 106.86(13) . .
C10 C9 C8 127.12(14) 3_665 .
C9 C10 C1 124.94(14) 3_665 .
C9 C10 C17 117.42(13) 3_665 .
C1 C10 C17 117.63(13) . .
C16 C11 C12 119.54(15) . .
C16 C11 C5 120.26(14) . .
C12 C11 C5 120.08(14) . .
C13 C12 C11 120.19(16) . .
C13 C12 H12 119.9 . .
C11 C12 H12 119.9 . .
C14 C13 C12 119.19(16) . .
C14 C13 C23 119.48(16) . .
C12 C13 C23 121.25(17) . .
C13 C14 C15 121.55(15) . .
C13 C14 H14 119.2 . .
C15 C14 H14 119.2 . .
C14 C15 C16 118.50(16) . .
C14 C15 C25 120.79(16) . .
C16 C15 C25 120.71(17) . .
C11 C16 C15 120.99(16) . .
C11 C16 H16 119.5 . .
C15 C16 H16 119.5 . .
C22 C17 C18 118.97(14) . .
C22 C17 C10 121.54(14) . .
C18 C17 C10 119.47(14) . .
C19 C18 C17 121.12(15) . .
C19 C18 H18 119.4 . .
C17 C18 H18 119.4 . .
C18 C19 C20 118.94(16) . .
C18 C19 C27 118.61(16) . .
C20 C19 C27 122.44(16) . .
C21 C20 C19 120.91(15) . .
C21 C20 H20 119.5 . .
C19 C20 H20 119.5 . .
C20 C21 C22 119.16(15) . .
C20 C21 C29 121.01(15) . .
C22 C21 C29 119.83(16) . .
C17 C22 C21 120.90(15) . .
C17 C22 H22 119.6 . .
C21 C22 H22 119.6 . .
O1 C23 C13 110.65(15) . .
O1 C23 H23A 109.5 . .
C13 C23 H23A 109.5 . .
O1 C23 H23B 109.5 . .
C13 C23 H23B 109.5 . .
H23A C23 H23B 108.1 . .
O1 C24 H24A 109.5 . .
O1 C24 H24B 109.5 . .
H24A C24 H24B 109.5 . .
O1 C24 H24C 109.5 . .
H24A C24 H24C 109.5 . .
H24B C24 H24C 109.5 . .
O2 C25 C15 113.44(16) . .
O2 C25 H25A 108.9 . .
C15 C25 H25A 108.9 . .
O2 C25 H25B 108.9 . .
C15 C25 H25B 108.9 . .
H25A C25 H25B 107.7 . .
O2 C26 H26A 109.5 . .
O2 C26 H26B 109.5 . .
H26A C26 H26B 109.5 . .
O2 C26 H26C 109.5 . .
H26A C26 H26C 109.5 . .
H26B C26 H26C 109.5 . .
O3B C27 C19 111.2(4) . .
O3A C27 C19 112.3(2) . .
O3A C27 H27A 109.1 . .
C19 C27 H27A 109.1 . .
O3A C27 H27B 109.1 . .
C19 C27 H27B 109.1 . .
H27A C27 H27B 107.9 . .
O3B C27 H27C 109.4 . .
C19 C27 H27C 109.4 . .
O3B C27 H27D 109.4 . .
C19 C27 H27D 109.4 . .
H27C C27 H27D 108.0 . .
O3A C28A H28A 109.5 . .
O3A C28A H28B 109.5 . .
H28A C28A H28B 109.5 . .
O3A C28A H28C 109.5 . .
H28A C28A H28C 109.5 . .
H28B C28A H28C 109.5 . .
O3B C28B H28D 109.5 . .
O3B C28B H28E 109.5 . .
H28D C28B H28E 109.5 . .
O3B C28B H28F 109.5 . .
H28D C28B H28F 109.5 . .
H28E C28B H28F 109.5 . .
O4 C29 C21 108.94(15) . .
O4 C29 H29A 109.9 . .
C21 C29 H29A 109.9 . .
O4 C29 H29B 109.9 . .
C21 C29 H29B 109.9 . .
H29A C29 H29B 108.3 . .
O4 C30 H30A 109.5 . .
O4 C30 H30B 109.5 . .
H30A C30 H30B 109.5 . .
O4 C30 H30C 109.5 . .
H30A C30 H30C 109.5 . .
H30B C30 H30C 109.5 . .

loop_
_geom_bond_atom_site_label_1
_geom_bond_atom_site_label_2
_geom_bond_distance
_geom_bond_site_symmetry_2
O1 C23 1.396(2) .
O1 C24 1.413(2) .
O2 C26 1.400(3) .
O2 C25 1.413(3) .
O3A C27 1.348(3) .
O3A C28A 1.424(4) .
O3B C27 1.330(6) .
O3B C28B 1.412(7) .
O4 C29 1.389(2) .
O4 C30 1.416(2) .
N1 C1 1.3702(19) .
N1 C4 1.3732(19) .
N2 C9 1.3688(19) .
N2 C6 1.3717(19) .
N2 H2N 0.9434 .
C1 C10 1.400(2) .
C1 C2 1.449(2) .
C2 C3 1.339(2) .
C2 H2 0.9500 .
C3 C4 1.448(2) .
C3 H3 0.9500 .
C4 C5 1.396(2) .
C5 C6 1.392(2) .
C5 C11 1.500(2) .
C6 C7 1.426(2) .
C7 C8 1.357(2) .
C7 H7 0.9500 .
C8 C9 1.425(2) .
C8 H8 0.9500 .
C9 C10 1.394(2) 3_665
C10 C9 1.394(2) 3_665
C10 C17 1.495(2) .
C11 C16 1.385(2) .
C11 C12 1.389(2) .
C12 C13 1.389(2) .
C12 H12 0.9500 .
C13 C14 1.383(3) .
C13 C23 1.502(2) .
C14 C15 1.384(3) .
C14 H14 0.9500 .
C15 C16 1.389(2) .
C15 C25 1.506(3) .
C16 H16 0.9500 .
C17 C22 1.383(2) .
C17 C18 1.391(2) .
C18 C19 1.385(2) .
C18 H18 0.9500 .
C19 C20 1.389(2) .
C19 C27 1.511(3) .
C20 C21 1.386(2) .
C20 H20 0.9500 .
C21 C22 1.391(2) .
C21 C29 1.500(2) .
C22 H22 0.9500 .
C23 H23A 0.9900 .
C23 H23B 0.9900 .
C24 H24A 0.9800 .
C24 H24B 0.9800 .
C24 H24C 0.9800 .
C25 H25A 0.9900 .
C25 H25B 0.9900 .
C26 H26A 0.9800 .
C26 H26B 0.9800 .
C26 H26C 0.9800 .
C27 H27A 0.9900 .
C27 H27B 0.9900 .
C27 H27C 0.9900 .
C27 H27D 0.9900 .
C28A H28A 0.9800 .
C28A H28B 0.9800 .
C28A H28C 0.9800 .
C28B H28D 0.9800 .
C28B H28E 0.9800 .
C28B H28F 0.9800 .
C29 H29A 0.9900 .
C29 H29B 0.9900 .
C30 H30A 0.9800 .
C30 H30B 0.9800 .
C30 H30C 0.9800 .

loop_
_geom_torsion_atom_site_label_1
_geom_torsion_atom_site_label_2
_geom_torsion_atom_site_label_3
_geom_torsion_atom_site_label_4
_geom_torsion
_geom_torsion_site_symmetry_1
_geom_torsion_site_symmetry_4
C4 N1 C1 C10 -178.73(14) . .
C4 N1 C1 C2 0.41(16) . .
N1 C1 C2 C3 -0.58(18) . .
C10 C1 C2 C3 178.58(15) . .
C1 C2 C3 C4 0.48(18) . .
C1 N1 C4 C5 -178.22(14) . .
C1 N1 C4 C3 -0.11(16) . .
C2 C3 C4 N1 -0.25(18) . .
C2 C3 C4 C5 177.93(15) . .
N1 C4 C5 C6 1.5(3) . .
C3 C4 C5 C6 -176.43(15) . .
N1 C4 C5 C11 -179.98(14) . .
C3 C4 C5 C11 2.1(2) . .
C9 N2 C6 C5 -178.97(14) . .
C9 N2 C6 C7 1.14(17) . .
C4 C5 C6 N2 -1.2(3) . .
C11 C5 C6 N2 -179.73(14) . .
C4 C5 C6 C7 178.70(16) . .
C11 C5 C6 C7 0.1(2) . .
N2 C6 C7 C8 -0.94(18) . .
C5 C6 C7 C8 179.17(15) . .
C6 C7 C8 C9 0.40(19) . .
C6 N2 C9 C10 177.16(14) . 3_665
C6 N2 C9 C8 -0.90(17) . .
C7 C8 C9 N2 0.28(18) . .
C7 C8 C9 C10 -177.74(15) . 3_665
N1 C1 C10 C9 -0.4(2) . 3_665
C2 C1 C10 C9 -179.47(14) . 3_665
N1 C1 C10 C17 -179.21(14) . .
C2 C1 C10 C17 1.8(2) . .
C6 C5 C11 C16 87.79(19) . .
C4 C5 C11 C16 -90.90(18) . .
C6 C5 C11 C12 -96.07(18) . .
C4 C5 C11 C12 85.24(19) . .
C16 C11 C12 C13 0.8(2) . .
C5 C11 C12 C13 -175.41(15) . .
C11 C12 C13 C14 0.5(3) . .
C11 C12 C13 C23 177.31(16) . .
C12 C13 C14 C15 -1.0(3) . .
C23 C13 C14 C15 -177.92(17) . .
C13 C14 C15 C16 0.3(3) . .
C13 C14 C15 C25 -179.41(17) . .
C12 C11 C16 C15 -1.5(2) . .
C5 C11 C16 C15 174.68(15) . .
C14 C15 C16 C11 0.9(3) . .
C25 C15 C16 C11 -179.32(16) . .
C9 C10 C17 C22 76.46(19) 3_665 .
C1 C10 C17 C22 -104.68(18) . .
C9 C10 C17 C18 -105.21(17) 3_665 .
C1 C10 C17 C18 73.64(19) . .
C22 C17 C18 C19 0.6(2) . .
C10 C17 C18 C19 -177.81(15) . .
C17 C18 C19 C20 -0.9(3) . .
C17 C18 C19 C27 178.02(18) . .
C18 C19 C20 C21 0.6(3) . .
C27 C19 C20 C21 -178.26(19) . .
C19 C20 C21 C22 0.0(3) . .
C19 C20 C21 C29 179.48(17) . .
C18 C17 C22 C21 0.1(2) . .
C10 C17 C22 C21 178.45(14) . .
C20 C21 C22 C17 -0.4(3) . .
C29 C21 C22 C17 -179.88(16) . .
C24 O1 C23 C13 -173.70(18) . .
C14 C13 C23 O1 -167.15(17) . .
C12 C13 C23 O1 16.0(3) . .
C26 O2 C25 C15 72.6(2) . .
C14 C15 C25 O2 -147.12(18) . .
C16 C15 C25 O2 33.2(3) . .
C28B O3B C27 O3A -80.5(12) . .
C28B O3B C27 C19 -178.3(7) . .
C28A O3A C27 O3B 84.1(10) . .
C28A O3A C27 C19 177.1(3) . .
C18 C19 C27 O3B -148.1(4) . .
C20 C19 C27 O3B 30.8(5) . .
C18 C19 C27 O3A -176.9(2) . .
C20 C19 C27 O3A 2.0(4) . .
C30 O4 C29 C21 175.75(16) . .
C20 C21 C29 O4 123.21(18) . .
C22 C21 C29 O4 -57.3(2) . .
